data_7204907
loop_
_publ_author_name
'Brouillette, Dany'
'Irish, Donald E.'
'Taylor, Nicholas J.'
'Perron, G\'erald'
'Odziemkowski, Marek'
'Desnoyers, Jacques E.'

_publ_section_title
;
 Stable solvates in solution of lithium bis(trifluoromethylsulfone)imide
 in glymes and other aprotic solvents: Phase diagrams, crystallography and
 Raman spectroscopy
;
_journal_issue 24
_journal_name_full 'Physical Chemistry Chemical Physics'
_journal_page_first 6063
_journal_page_last 6071
_journal_paper_doi 10.1039/b203776a
_journal_volume 4
_journal_year 2002
_chemical_formula_sum 'C6 H10 F6 Li N O6 S2'
_chemical_formula_weight 377.21
_chemical_name_systematic ?
_space_group_IT_number 14
_symmetry_cell_setting monoclinic
_symmetry_space_group_name_Hall '-P 2yn'
_symmetry_space_group_name_H-M 'P 1 21/n 1'
_atom_sites_solution_hydrogens difmap
_atom_sites_solution_primary direct
_atom_sites_solution_secondary difmap
_audit_creation_method SHELXL-97
_cell_angle_alpha 90.00
_cell_angle_beta 112.75(1)
_cell_angle_gamma 90.00
_cell_formula_units_Z 4
_cell_length_a 9.550(1)
_cell_length_b 17.179(2)
_cell_length_c 9.784(1)
_cell_measurement_reflns_used 25
_cell_measurement_temperature 160(2)
_cell_measurement_theta_max 15.79
_cell_measurement_theta_min 11.74
_cell_volume 1480.3(3)
_computing_cell_refinement XSCANS
_computing_data_collection XSCANS
_computing_data_reduction XSCANS
_computing_molecular_graphics SHELXTL-IRIX
_computing_publication_material SHELXTL-IRIX
_computing_structure_refinement SHELXTL-IRIX
_computing_structure_solution SHELXTL-IRIX
_diffrn_ambient_temperature 160(2)
_diffrn_measured_fraction_theta_full 0.997
_diffrn_measured_fraction_theta_max 0.997
_diffrn_measurement_device_type 'Siemens P4'
_diffrn_measurement_method Omega
_diffrn_radiation_monochromator graphite
_diffrn_radiation_source 'fine-focus sealed tube'
_diffrn_radiation_type MoK\a
_diffrn_radiation_wavelength 0.71073
_diffrn_reflns_av_R_equivalents 0.0325
_diffrn_reflns_av_sigmaI/netI 0.0210
_diffrn_reflns_limit_h_max 13
_diffrn_reflns_limit_h_min 0
_diffrn_reflns_limit_k_max 24
_diffrn_reflns_limit_k_min 0
_diffrn_reflns_limit_l_max 12
_diffrn_reflns_limit_l_min -13
_diffrn_reflns_number 4542
_diffrn_reflns_theta_full 30.01
_diffrn_reflns_theta_max 30.01
_diffrn_reflns_theta_min 2.37
_diffrn_standards_decay_% +/-1
_diffrn_standards_interval_count 97
_diffrn_standards_number 3
_exptl_absorpt_coefficient_mu 0.450
_exptl_absorpt_correction_T_max 0.8687
_exptl_absorpt_correction_T_min 0.7881
_exptl_absorpt_correction_type integration
_exptl_absorpt_process_details 'Face-indexed analytical'
_exptl_crystal_colour Colourless
_exptl_crystal_density_diffrn 1.693
_exptl_crystal_density_method 'not measured'
_exptl_crystal_description 'Needle prism'
_exptl_crystal_F_000 760
_exptl_crystal_size_max 1.00
_exptl_crystal_size_mid 0.30
_exptl_crystal_size_min 0.30
_refine_diff_density_max 0.515
_refine_diff_density_min -0.521
_refine_diff_density_rms 0.060
_refine_ls_extinction_coef 0.0027(7)
_refine_ls_extinction_expression Fc^*^=kFc[1+0.001xFc^2^\l^3^/sin(2\q)]^-1/4^
_refine_ls_extinction_method SHELXL
_refine_ls_goodness_of_fit_ref 2.207
_refine_ls_hydrogen_treatment 'refined, isotropic U'
_refine_ls_matrix_type full
_refine_ls_number_parameters 240
_refine_ls_number_reflns 4314
_refine_ls_number_restraints 0
_refine_ls_restrained_S_all 2.207
_refine_ls_R_factor_all 0.0413
_refine_ls_R_factor_gt 0.0351
_refine_ls_shift/su_max 0.000
_refine_ls_shift/su_mean 0.000
_refine_ls_structure_factor_coef Fsqd
_refine_ls_weighting_details 'calc w=1/[\s^2^(Fo^2^)+(0.0200P)^2^+0.0000P] where P=(Fo^2^+2Fc^2^)/3'
_refine_ls_weighting_scheme calc
_refine_ls_wR_factor_gt 0.0894
_refine_ls_wR_factor_ref 0.0901
_reflns_number_gt 3691
_reflns_number_total 4314
_reflns_threshold_expression >2sigma(I)
_cod_data_source_file 184345.cif
_cod_data_source_block li809
_cod_depositor_comments
;
The following automatic conversions were performed:
'_symmetry_cell_setting' value 'Monoclinic' changed to 'monoclinic'
according to '/home/saulius/struct/CIF-dictionaries/cif_core.dic'
dictionary named 'cif_core.dic' version 2.4.1 from
2010-06-29.

'_exptl_absorpt_correction_type' value 'Integration' changed
to 'integration' according to
'/home/saulius/struct/CIF-dictionaries/cif_core.dic' dictionary named
'cif_core.dic' version 2.4.1 from 2010-06-29.

Automatic conversion script
Id: cif_fix_enum 1527 2010-12-29 10:47:43Z saulius 
;
_cod_original_sg_symbol_H-M P2(1)/n
_cod_database_code 7204907

loop_
_symmetry_equiv_pos_as_xyz
'x, y, z'
'-x+1/2, y+1/2, -z+1/2'
'-x, -y, -z'
'x-1/2, -y-1/2, z-1/2'

loop_
_atom_site_label
_atom_site_type_symbol
_atom_site_fract_x
_atom_site_fract_y
_atom_site_fract_z
_atom_site_U_iso_or_equiv
_atom_site_adp_type
_atom_site_occupancy
_atom_site_symmetry_multiplicity
_atom_site_calc_flag
_atom_site_refinement_flags
_atom_site_disorder_assembly
_atom_site_disorder_group
S1 S 0.32731(4) 0.105179(19) 0.41773(3) 0.02214(9) Uani 1 1 d . . .
S2 S 0.19196(4) 0.24936(2) 0.41474(3) 0.02193(9) Uani 1 1 d . . .
F1 F 0.07113(15) 0.05619(9) 0.42064(16) 0.0667(4) Uani 1 1 d . . .
F2 F 0.22784(17) -0.03441(6) 0.42652(14) 0.0658(4) Uani 1 1 d . . .
F3 F 0.10715(16) 0.02585(7) 0.22232(12) 0.0626(4) Uani 1 1 d . . .
F4 F 0.46903(14) 0.29889(9) 0.50118(16) 0.0703(4) Uani 1 1 d . . .
F5 F 0.3029(2) 0.38856(7) 0.47498(19) 0.0842(5) Uani 1 1 d . . .
F6 F 0.32505(17) 0.33812(7) 0.28470(14) 0.0645(4) Uani 1 1 d . . .
O1 O 0.38716(12) 0.10716(6) 0.57646(10) 0.0271(2) Uani 1 1 d . . .
O2 O 0.42312(15) 0.07928(8) 0.34590(13) 0.0414(3) Uani 1 1 d . . .
O3 O 0.21286(12) 0.23888(6) 0.56699(11) 0.0282(2) Uani 1 1 d . . .
O4 O 0.05037(13) 0.28052(8) 0.31752(13) 0.0423(3) Uani 1 1 d . . .
O5 O 0.35039(12) 0.07352(6) 0.85865(11) 0.0271(2) Uani 1 1 d . . .
O6 O 0.26215(13) 0.21764(6) 0.87758(11) 0.0311(2) Uani 1 1 d . . .
N1 N 0.23739(15) 0.18003(7) 0.33800(13) 0.0280(3) Uani 1 1 d . . .
C1 C 0.1743(2) 0.03367(10) 0.36858(19) 0.0405(4) Uani 1 1 d . . .
C2 C 0.3311(2) 0.32363(10) 0.4192(2) 0.0418(4) Uani 1 1 d . . .
C3 C 0.3351(2) -0.00591(9) 0.81197(19) 0.0333(3) Uani 1 1 d . . .
C4 C 0.27952(19) 0.08837(10) 0.96059(17) 0.0307(3) Uani 1 1 d . . .
C5 C 0.3124(2) 0.17157(10) 1.00896(16) 0.0308(3) Uani 1 1 d . . .
C6 C 0.2689(3) 0.29907(11) 0.9085(2) 0.0466(5) Uani 1 1 d . . .
Li1 Li 0.3497(3) 0.16939(14) 0.7378(3) 0.0246(5) Uani 1 1 d . . .
H3X H 0.379(2) -0.0401(11) 0.898(2) 0.034(5) Uiso 1 1 d . . .
H3Y H 0.390(2) -0.0108(11) 0.741(2) 0.040(5) Uiso 1 1 d . . .
H3Z H 0.228(3) -0.0149(13) 0.758(2) 0.056(6) Uiso 1 1 d . . .
H4X H 0.316(2) 0.0521(11) 1.043(2) 0.034(5) Uiso 1 1 d . . .
H4Y H 0.176(2) 0.0803(10) 0.9146(18) 0.025(4) Uiso 1 1 d . . .
H5X H 0.258(2) 0.1857(11) 1.065(2) 0.039(5) Uiso 1 1 d . . .
H5Y H 0.4220(19) 0.1801(10) 1.0647(19) 0.028(4) Uiso 1 1 d . . .
H6X H 0.373(3) 0.3149(13) 0.978(2) 0.053(6) Uiso 1 1 d . . .
H6Y H 0.198(2) 0.3112(13) 0.959(3) 0.055(6) Uiso 1 1 d . . .
H6Z H 0.238(3) 0.3276(14) 0.819(3) 0.076(8) Uiso 1 1 d . . .

loop_
_atom_site_aniso_label
_atom_site_aniso_U_11
_atom_site_aniso_U_22
_atom_site_aniso_U_33
_atom_site_aniso_U_23
_atom_site_aniso_U_13
_atom_site_aniso_U_12
S1 0.02936(17) 0.02236(16) 0.01667(15) -0.00121(12) 0.01106(12) 0.00321(12)
S2 0.02550(16) 0.02419(16) 0.01698(15) 0.00335(12) 0.00919(12) 0.00533(13)
F1 0.0536(7) 0.0712(9) 0.0860(10) -0.0094(7) 0.0385(7) -0.0248(6)
F2 0.1023(11) 0.0245(5) 0.0547(7) 0.0011(5) 0.0130(7) -0.0129(6)
F3 0.0755(9) 0.0510(7) 0.0363(6) -0.0118(5) -0.0059(5) -0.0161(6)
F4 0.0416(7) 0.0964(11) 0.0686(9) 0.0046(8) 0.0163(6) -0.0260(7)
F5 0.1404(15) 0.0330(7) 0.1102(13) -0.0275(7) 0.0826(12) -0.0235(7)
F6 0.1045(11) 0.0502(7) 0.0568(8) 0.0130(6) 0.0509(8) -0.0149(7)
O1 0.0361(5) 0.0264(5) 0.0171(4) 0.0005(4) 0.0085(4) 0.0074(4)
O2 0.0499(7) 0.0496(7) 0.0354(6) 0.0008(5) 0.0284(6) 0.0168(6)
O3 0.0363(5) 0.0335(6) 0.0190(4) 0.0037(4) 0.0152(4) 0.0104(4)
O4 0.0368(6) 0.0556(8) 0.0303(6) 0.0102(5) 0.0084(5) 0.0211(6)
O5 0.0386(6) 0.0253(5) 0.0250(5) 0.0016(4) 0.0207(4) 0.0011(4)
O6 0.0472(6) 0.0277(5) 0.0231(5) -0.0007(4) 0.0187(5) 0.0050(5)
N1 0.0447(7) 0.0243(6) 0.0154(5) 0.0021(4) 0.0119(5) 0.0066(5)
C1 0.0507(10) 0.0304(8) 0.0340(8) -0.0046(7) 0.0095(7) -0.0087(7)
C2 0.0611(12) 0.0311(8) 0.0426(10) -0.0040(7) 0.0304(9) -0.0100(8)
C3 0.0444(9) 0.0255(7) 0.0336(8) 0.0011(6) 0.0189(7) 0.0012(7)
C4 0.0379(8) 0.0371(8) 0.0253(7) 0.0038(6) 0.0213(6) 0.0008(6)
C5 0.0396(8) 0.0388(8) 0.0201(6) 0.0003(6) 0.0183(6) 0.0027(7)
C6 0.0759(15) 0.0294(9) 0.0428(10) -0.0049(7) 0.0320(10) 0.0070(9)
Li1 0.0309(12) 0.0265(12) 0.0182(10) -0.0014(9) 0.0116(9) -0.0010(9)

loop_
_atom_type_symbol
_atom_type_description
_atom_type_scat_dispersion_real
_atom_type_scat_dispersion_imag
_atom_type_scat_source
C C 0.0033 0.0016 'International Tables Vol C Tables 4.2.6.8 and 6.1.1.4'
H H 0.0000 0.0000 'International Tables Vol C Tables 4.2.6.8 and 6.1.1.4'
Li Li -0.0003 0.0001 'International Tables Vol C Tables 4.2.6.8 and 6.1.1.4'
N N 0.0061 0.0033 'International Tables Vol C Tables 4.2.6.8 and 6.1.1.4'
O O 0.0106 0.0060 'International Tables Vol C Tables 4.2.6.8 and 6.1.1.4'
F F 0.0171 0.0103 'International Tables Vol C Tables 4.2.6.8 and 6.1.1.4'
S S 0.1246 0.1234 'International Tables Vol C Tables 4.2.6.8 and 6.1.1.4'

loop_
_geom_angle_atom_site_label_1
_geom_angle_atom_site_label_2
_geom_angle_atom_site_label_3
_geom_angle
_geom_angle_site_symmetry_1
_geom_angle_site_symmetry_3
_geom_angle_publ_flag
O2 S1 O1 118.64(7) . . ?
O2 S1 N1 110.01(7) . . ?
O1 S1 N1 115.46(6) . . ?
O2 S1 C1 105.16(9) . . ?
O1 S1 C1 104.16(7) . . ?
N1 S1 C1 101.03(8) . . ?
O4 S2 O3 117.10(7) . . ?
O4 S2 N1 109.61(7) . . ?
O3 S2 N1 116.86(6) . . ?
O4 S2 C2 104.29(9) . . ?
O3 S2 C2 104.73(8) . . ?
N1 S2 C2 102.11(8) . . ?
S1 O1 Li1 137.06(9) . . ?
S2 O3 Li1 134.83(9) . . ?
S2 O4 Li1 163.39(11) . 4_565 ?
C4 O5 C3 112.10(12) . . ?
C4 O5 Li1 111.51(11) . . ?
C3 O5 Li1 127.82(11) . . ?
C5 O6 C6 112.39(13) . . ?
C5 O6 Li1 107.29(11) . . ?
C6 O6 Li1 123.05(13) . . ?
S2 N1 S1 125.88(8) . . ?
F2 C1 F3 108.65(14) . . ?
F2 C1 F1 108.44(17) . . ?
F3 C1 F1 108.76(17) . . ?
F2 C1 S1 110.29(13) . . ?
F3 C1 S1 110.80(13) . . ?
F1 C1 S1 109.85(12) . . ?
F5 C2 F6 108.50(16) . . ?
F5 C2 F4 109.70(18) . . ?
F6 C2 F4 108.38(16) . . ?
F5 C2 S2 109.78(14) . . ?
F6 C2 S2 110.91(13) . . ?
F4 C2 S2 109.54(13) . . ?
O5 C4 C5 107.01(12) . . ?
O6 C5 C4 106.74(12) . . ?
O4 Li1 O5 109.97(13) 4_666 . ?
O4 Li1 O6 98.39(11) 4_666 . ?
O5 Li1 O6 81.29(9) . . ?
O4 Li1 O1 95.73(11) 4_666 . ?
O5 Li1 O1 93.63(11) . . ?
O6 Li1 O1 165.87(14) . . ?
O4 Li1 O3 106.47(12) 4_666 . ?
O5 Li1 O3 143.44(14) . . ?
O6 Li1 O3 90.73(11) . . ?
O1 Li1 O3 85.53(9) . . ?

loop_
_geom_bond_atom_site_label_1
_geom_bond_atom_site_label_2
_geom_bond_distance
_geom_bond_site_symmetry_2
_geom_bond_publ_flag
S1 O2 1.4235(11) . ?
S1 O1 1.4329(10) . ?
S1 N1 1.5752(12) . ?
S1 C1 1.8257(18) . ?
S2 O4 1.4231(11) . ?
S2 O3 1.4357(10) . ?
S2 N1 1.5563(12) . ?
S2 C2 1.8303(18) . ?
F1 C1 1.329(2) . ?
F2 C1 1.314(2) . ?
F3 C1 1.329(2) . ?
F4 C2 1.320(2) . ?
F5 C2 1.315(2) . ?
F6 C2 1.318(2) . ?
O1 Li1 2.050(3) . ?
O3 Li1 2.059(3) . ?
O4 Li1 1.966(3) 4_565 ?
O5 C4 1.4283(17) . ?
O5 C3 1.4285(19) . ?
O5 Li1 2.026(3) . ?
O6 C5 1.4255(18) . ?
O6 C6 1.427(2) . ?
O6 Li1 2.035(3) . ?
C4 C5 1.500(2) . ?
Li1 O4 1.966(3) 4_666 ?
